data_7061863
loop_
_publ_author_name
'Dkhar, Lincoln'
'Gupta, Hrishikesh'
'Poluri, Krishna Mohan'
'Gannon, Paige M.'
'Kaminsky, Werner'
'Kollipara, Mohan Rao'

_publ_section_title
;
 Influence of counterions on the formation of supramolecular platinum
 group metal complexes containing pyridyl thioamide derivatives:
 antioxidant and antimicrobial studies
;
_journal_issue 40
_journal_name_full 'New Journal of Chemistry'
_journal_page_first 19241
_journal_page_last 19253
_journal_paper_doi 10.1039/D2NJ03108F
_journal_volume 46
_journal_year 2022
_chemical_formula_moiety 'C40 H54 Cl2 N4 O2 Rh2 S2, 2(F6 P), C3 H6 O'
_chemical_formula_sum 'C43 H60 Cl2 F12 N4 O3 P2 Rh2 S2'
_chemical_formula_weight 1311.73
_space_group_IT_number 15
_space_group_name_Hall '-C 2yc'
_space_group_name_H-M_alt 'C 1 2/c 1'
_symmetry_cell_setting monoclinic
_symmetry_Int_Tables_number 15
_symmetry_space_group_name_Hall '-C 2yc'
_symmetry_space_group_name_H-M 'C 1 2/c 1'
_atom_sites_solution_hydrogens geom
_atom_sites_solution_primary direct
_atom_sites_solution_secondary difmap
_audit_conform_dict_location ftp://ftp.iucr.org/pub/cif_core.dic
_audit_conform_dict_name cif_core.dic
_audit_conform_dict_version 2.4.3
_audit_creation_date 2021-02-01T11:50:07-00:00
_audit_creation_method 'WinGX routine CIF_UPDATE'
_audit_update_record
;
2022-02-26 deposited with the CCDC.	2022-09-12 downloaded from the CCDC.
;
_cell_angle_alpha 90
_cell_angle_beta 101.726(5)
_cell_angle_gamma 90
_cell_formula_units_Z 4
_cell_length_a 22.0955(16)
_cell_length_b 16.5036(16)
_cell_length_c 14.8446(13)
_cell_measurement_reflns_used 9576
_cell_measurement_temperature 100(2)
_cell_measurement_theta_max 28.38
_cell_measurement_theta_min 2.84
_cell_measurement_wavelength 0.71073
_cell_volume 5300.2(8)
_computing_cell_refinement 'SAINT V8.34A integration software'
_computing_data_collection 'Bruker APEX2 software'
_computing_data_reduction 'SORTAV (Blessing, 1995)'
_computing_molecular_graphics 'ORTEP-3 for Windows (Farrugia, 2012)'
_computing_publication_material 'WinGX publication routines (Farrugia, 2012)'
_computing_structure_refinement 'SHELXL-2014/7 (Sheldrick, 2014)'
_computing_structure_solution 'SHELXS-2013 (Sheldrick, 2008)'
_diffrn_ambient_temperature 100(2)
_diffrn_detector 'APEX-II CCD'
_diffrn_measured_fraction_theta_full 0.998
_diffrn_measured_fraction_theta_max 0.992
_diffrn_measurement_device '\k-geometry diffractometer'
_diffrn_measurement_device_type 'Bruker APEX-II'
_diffrn_measurement_method '\f or \w oscillation scans'
_diffrn_orient_matrix_UB_11 -0.056816
_diffrn_orient_matrix_UB_12 0.063886
_diffrn_orient_matrix_UB_13 0.001993
_diffrn_orient_matrix_UB_21 0.025746
_diffrn_orient_matrix_UB_22 0.016562
_diffrn_orient_matrix_UB_23 0.05328
_diffrn_orient_matrix_UB_31 0.043807
_diffrn_orient_matrix_UB_32 0.038084
_diffrn_orient_matrix_UB_33 -0.043482
_diffrn_radiation_monochromator graphite
_diffrn_radiation_probe x-ray
_diffrn_radiation_type MoK\a
_diffrn_radiation_wavelength 0.71073
_diffrn_reflns_av_R_equivalents 0.012
_diffrn_reflns_av_unetI/netI 0.0095
_diffrn_reflns_Laue_measured_fraction_full 0.998
_diffrn_reflns_Laue_measured_fraction_max 0.992
_diffrn_reflns_limit_h_max 29
_diffrn_reflns_limit_h_min -29
_diffrn_reflns_limit_k_max 22
_diffrn_reflns_limit_k_min -22
_diffrn_reflns_limit_l_max 19
_diffrn_reflns_limit_l_min -19
_diffrn_reflns_number 25863
_diffrn_reflns_point_group_measured_fraction_full 0.998
_diffrn_reflns_point_group_measured_fraction_max 0.992
_diffrn_reflns_theta_full 25
_diffrn_reflns_theta_max 28.464
_diffrn_reflns_theta_min 1.552
_diffrn_source 'sealed x-ray tube'
_diffrn_standards_number 0
_exptl_absorpt_coefficient_mu 0.947
_exptl_absorpt_correction_T_max 0.746
_exptl_absorpt_correction_T_min 0.672
_exptl_absorpt_correction_type multi-scan
_exptl_absorpt_process_details
;
SADABS-2012/1 - Bruker AXS area detector scaling and absorption correction
;
_exptl_crystal_colour red
_exptl_crystal_density_diffrn 1.644
_exptl_crystal_density_method 'not measured'
_exptl_crystal_description prism
_exptl_crystal_F_000 2656
_exptl_crystal_size_max 0.6
_exptl_crystal_size_mid 0.45
_exptl_crystal_size_min 0.4
_refine_diff_density_max 0.562
_refine_diff_density_min -0.473
_refine_diff_density_rms 0.053
_refine_ls_extinction_method none
_refine_ls_goodness_of_fit_ref 1.059
_refine_ls_hydrogen_treatment constr
_refine_ls_matrix_type full
_refine_ls_number_constraints 0
_refine_ls_number_parameters 399
_refine_ls_number_reflns 6652
_refine_ls_number_restraints 171
_refine_ls_restrained_S_all 1.108
_refine_ls_R_factor_all 0.0203
_refine_ls_R_factor_gt 0.019
_refine_ls_shift/su_max 0.003
_refine_ls_shift/su_mean 0
_refine_ls_structure_factor_coef Fsqd
_refine_ls_weighting_details 'w=1/[\s^2^(Fo^2^)+(0.0145P)^2^+9.6312P] where P=(Fo^2^+2Fc^2^)/3'
_refine_ls_weighting_scheme calc
_refine_ls_wR_factor_gt 0.044
_refine_ls_wR_factor_ref 0.0448
_reflns_Friedel_coverage 0
_reflns_number_gt 6335
_reflns_number_total 6652
_reflns_threshold_expression 'I > 2\s(I)'
_cod_data_source_file d2nj03108f2.cif
_cod_data_source_block shelx_CCDC10
_cod_depositor_comments 'Adding full bibliography for 7061852--7061867.cif.'
_cod_original_sg_symbol_H-M 'C 2/c'
_cod_database_code 7061863
_shelx_estimated_absorpt_t_min 0.6
_shelx_estimated_absorpt_t_max 0.703

loop_
_symmetry_equiv_pos_as_xyz
'x, y, z'
'-x, y, -z+1/2'
'x+1/2, y+1/2, z'
'-x+1/2, y+1/2, -z+1/2'
'-x, -y, -z'
'x, -y, z-1/2'
'-x+1/2, -y+1/2, -z'
'x+1/2, -y+1/2, z-1/2'

loop_
_atom_site_label
_atom_site_type_symbol
_atom_site_fract_x
_atom_site_fract_y
_atom_site_fract_z
_atom_site_U_iso_or_equiv
_atom_site_adp_type
_atom_site_occupancy
_atom_site_site_symmetry_order
_atom_site_calc_flag
_atom_site_refinement_flags_posn
_atom_site_refinement_flags_adp
_atom_site_refinement_flags_occupancy
_atom_site_disorder_assembly
_atom_site_disorder_group
C1 C 0.31966(7) 0.19709(10) 0.47287(10) 0.0228(3) Uani 1 1 d . . . . .
C2 C 0.29621(6) 0.17307(9) 0.37958(10) 0.0200(3) Uani 1 1 d . . . . .
C3 C 0.30313(6) 0.24122(9) 0.32217(9) 0.0185(3) Uani 1 1 d . . . . .
C4 C 0.33288(6) 0.30504(8) 0.37873(10) 0.0194(3) Uani 1 1 d . . . . .
C5 C 0.34402(6) 0.27696(10) 0.47326(10) 0.0219(3) Uani 1 1 d . . . . .
C6 C 0.31871(9) 0.14645(13) 0.55603(13) 0.0412(5) Uani 1 1 d . . . . .
H6A H 0.3533 0.162 0.6055 0.062 Uiso 1 1 calc R U . . .
H6B H 0.3226 0.0891 0.5409 0.062 Uiso 1 1 calc R U . . .
H6C H 0.2796 0.155 0.5762 0.062 Uiso 1 1 calc R U . . .
C7 C 0.26653(8) 0.09407(11) 0.34684(15) 0.0381(4) Uani 1 1 d . . . . .
H7A H 0.2795 0.0525 0.3939 0.057 Uiso 1 1 calc R U . . .
H7B H 0.2792 0.078 0.2898 0.057 Uiso 1 1 calc R U . . .
H7C H 0.2215 0.0999 0.3353 0.057 Uiso 1 1 calc R U . . .
C8 C 0.28010(8) 0.24345(13) 0.22059(11) 0.0339(4) Uani 1 1 d . . . . .
H8A H 0.2362 0.2583 0.2071 0.051 Uiso 1 1 calc R U . . .
H8B H 0.2852 0.1899 0.1946 0.051 Uiso 1 1 calc R U . . .
H8C H 0.3037 0.2836 0.1933 0.051 Uiso 1 1 calc R U . . .
C9 C 0.34634(8) 0.38766(10) 0.34650(15) 0.0351(4) Uani 1 1 d . . . . .
H9A H 0.3541 0.3841 0.2839 0.053 Uiso 1 1 calc R U . . .
H9B H 0.3829 0.4099 0.3877 0.053 Uiso 1 1 calc R U . . .
H9C H 0.3108 0.4232 0.3467 0.053 Uiso 1 1 calc R U . . .
C10 C 0.37242(9) 0.32625(14) 0.55525(13) 0.0420(5) Uani 1 1 d . . . . .
H10A H 0.3419 0.3649 0.5691 0.063 Uiso 1 1 calc R U . . .
H10B H 0.4082 0.3558 0.5423 0.063 Uiso 1 1 calc R U . . .
H10C H 0.3858 0.2904 0.6082 0.063 Uiso 1 1 calc R U . . .
C11 C 0.58947(6) 0.06906(8) 0.23953(9) 0.0169(2) Uani 1 1 d . . . . .
H11 H 0.5987 0.0356 0.192 0.02 Uiso 1 1 calc R U . . .
C12 C 0.58087(6) 0.03326(8) 0.32015(10) 0.0176(3) Uani 1 1 d . . . . .
H12 H 0.5841 -0.0238 0.3277 0.021 Uiso 1 1 calc R U . . .
C13 C 0.56747(6) 0.08161(8) 0.38967(9) 0.0153(2) Uani 1 1 d . . . . .
H13 H 0.5616 0.0583 0.4458 0.018 Uiso 1 1 calc R U . . .
C14 C 0.56279(6) 0.16517(8) 0.37586(8) 0.0126(2) Uani 1 1 d . . . . .
C15 C 0.57186(6) 0.19681(7) 0.29276(9) 0.0127(2) Uani 1 1 d . . . . .
H15 H 0.5685 0.2537 0.283 0.015 Uiso 1 1 calc R U . . .
C16 C 0.54649(6) 0.22053(8) 0.44629(8) 0.0125(2) Uani 1 1 d . . . . .
C17 C 0.56474(7) 0.26185(10) 0.60824(9) 0.0227(3) Uani 1 1 d . . . . .
H17A H 0.5231 0.2863 0.5905 0.027 Uiso 1 1 calc R U . . .
H17B H 0.5949 0.3055 0.63 0.027 Uiso 1 1 calc R U . . .
C18 C 0.56559(7) 0.19975(11) 0.68406(10) 0.0290(3) Uani 1 1 d . . . . .
H18A H 0.5553 0.2269 0.7385 0.035 Uiso 1 1 calc R U . . .
H18B H 0.5335 0.1583 0.6627 0.035 Uiso 1 1 calc R U . . .
C19 C 0.63968(7) 0.12086(10) 0.63301(10) 0.0251(3) Uani 1 1 d . . . . .
H19A H 0.6088 0.0781 0.6114 0.03 Uiso 1 1 calc R U . . .
H19B H 0.6805 0.0945 0.652 0.03 Uiso 1 1 calc R U . . .
C20 C 0.64164(6) 0.17935(9) 0.55482(9) 0.0172(2) Uani 1 1 d . . . . .
H20A H 0.6746 0.2201 0.5745 0.021 Uiso 1 1 calc R U . . .
H20B H 0.6509 0.1496 0.5013 0.021 Uiso 1 1 calc R U . . .
N1 N 0.58527(5) 0.14950(7) 0.22588(7) 0.0134(2) Uani 1 1 d . . . . .
N2 N 0.58110(5) 0.22006(7) 0.52886(7) 0.0147(2) Uani 1 1 d . . . . .
O1 O 0.62419(5) 0.16108(8) 0.70994(7) 0.0303(3) Uani 1 1 d . . . . .
P1 P 0.69185(11) 0.40808(16) 0.4843(2) 0.0301(4) Uani 0.518(3) 1 d D U P A 1
F1 F 0.72901(11) 0.32613(17) 0.5049(2) 0.0552(8) Uani 0.518(3) 1 d D U P A 1
F2 F 0.7182(2) 0.4183(3) 0.3934(2) 0.0547(12) Uani 0.518(3) 1 d D U P A 1
F3 F 0.6560(2) 0.49013(17) 0.4630(3) 0.0905(14) Uani 0.518(3) 1 d D U P A 1
F4 F 0.66344(18) 0.3962(2) 0.5740(2) 0.0647(10) Uani 0.518(3) 1 d D U P A 1
F5 F 0.6347(4) 0.3587(4) 0.4258(6) 0.0591(19) Uani 0.518(3) 1 d D U P A 1
F6 F 0.74846(19) 0.4563(3) 0.5413(2) 0.0859(13) Uani 0.518(3) 1 d D U P A 1
P2 P 0.67518(10) 0.42043(16) 0.47202(19) 0.0207(3) Uani 0.482(3) 1 d D U P A 2
F7 F 0.6997(2) 0.3706(2) 0.5620(3) 0.0810(15) Uani 0.482(3) 1 d D U P A 2
F8 F 0.71035(12) 0.49900(13) 0.51976(15) 0.0312(5) Uani 0.482(3) 1 d D U P A 2
F9 F 0.64937(13) 0.47188(16) 0.38177(18) 0.0489(7) Uani 0.482(3) 1 d D U P A 2
F10 F 0.6423(4) 0.3409(4) 0.4244(5) 0.0364(12) Uani 0.482(3) 1 d D U P A 2
F11 F 0.73457(17) 0.4021(3) 0.4300(4) 0.0661(14) Uani 0.482(3) 1 d D U P A 2
F12 F 0.61510(12) 0.44377(19) 0.5083(2) 0.0580(9) Uani 0.482(3) 1 d D U P A 2
S1 S 0.48447(2) 0.28490(2) 0.41549(2) 0.01390(6) Uani 1 1 d . . . . .
Cl1 Cl 0.44532(2) 0.09318(2) 0.48548(2) 0.01671(6) Uani 1 1 d . . . . .
Rh1 Rh 0.39251(2) 0.20124(2) 0.39437(2) 0.01117(3) Uani 1 1 d . . . . .
C21 C 0.5122(5) 0.4918(5) 0.6857(8) 0.101(2) Uani 0.5 1 d D . P B -1
H21A H 0.5192 0.4594 0.6333 0.152 Uiso 0.5 1 calc R U P B -1
H21B H 0.5489 0.5249 0.709 0.152 Uiso 0.5 1 calc R U P B -1
H21C H 0.4764 0.5271 0.6658 0.152 Uiso 0.5 1 calc R U P B -1
C22 C 0.5005(5) 0.4367(2) 0.7601(9) 0.0490(17) Uani 0.5 1 d D U P B -1
O2 O 0.5028(12) 0.36427(15) 0.7542(12) 0.0482(15) Uani 0.5 1 d D U P B -1
C23 C 0.4856(6) 0.4741(5) 0.8431(8) 0.101(2) Uani 0.5 1 d D U P B -1
H23A H 0.4407 0.4803 0.8349 0.152 Uiso 0.5 1 calc R U P B -1
H23B H 0.5053 0.5275 0.8529 0.152 Uiso 0.5 1 calc R U P B -1
H23C H 0.5008 0.4395 0.8965 0.152 Uiso 0.5 1 calc R U P B -1

loop_
_atom_site_aniso_label
_atom_site_aniso_U_11
_atom_site_aniso_U_22
_atom_site_aniso_U_33
_atom_site_aniso_U_23
_atom_site_aniso_U_13
_atom_site_aniso_U_12
C1 0.0175(6) 0.0322(8) 0.0222(7) 0.0103(6) 0.0122(5) 0.0134(6)
C2 0.0123(6) 0.0218(7) 0.0278(7) 0.0038(6) 0.0085(5) 0.0022(5)
C3 0.0127(6) 0.0246(7) 0.0180(6) 0.0042(5) 0.0027(5) 0.0055(5)
C4 0.0154(6) 0.0180(6) 0.0252(7) 0.0028(5) 0.0051(5) 0.0079(5)
C5 0.0171(6) 0.0312(8) 0.0180(6) -0.0038(6) 0.0049(5) 0.0118(6)
C6 0.0335(9) 0.0616(12) 0.0363(9) 0.0293(9) 0.0250(8) 0.0256(9)
C7 0.0249(8) 0.0301(9) 0.0641(13) -0.0070(8) 0.0205(8) -0.0084(7)
C8 0.0242(8) 0.0561(11) 0.0186(7) 0.0048(7) -0.0024(6) 0.0085(7)
C9 0.0302(8) 0.0175(7) 0.0594(12) 0.0085(7) 0.0130(8) 0.0068(6)
C10 0.0337(9) 0.0595(12) 0.0305(9) -0.0239(9) 0.0011(7) 0.0167(9)
C11 0.0192(6) 0.0142(6) 0.0183(6) -0.0007(5) 0.0066(5) 0.0031(5)
C12 0.0202(6) 0.0115(6) 0.0218(6) 0.0028(5) 0.0058(5) 0.0031(5)
C13 0.0150(6) 0.0155(6) 0.0158(6) 0.0042(5) 0.0040(5) 0.0012(5)
C14 0.0110(5) 0.0139(6) 0.0129(5) 0.0009(4) 0.0026(4) 0.0017(4)
C15 0.0129(5) 0.0117(5) 0.0139(6) 0.0007(4) 0.0034(4) 0.0013(4)
C16 0.0122(5) 0.0129(5) 0.0130(5) 0.0019(4) 0.0043(4) -0.0010(4)
C17 0.0226(7) 0.0318(8) 0.0132(6) -0.0049(5) 0.0024(5) 0.0041(6)
C18 0.0238(7) 0.0482(10) 0.0157(7) 0.0028(6) 0.0054(6) 0.0010(7)
C19 0.0242(7) 0.0284(8) 0.0209(7) 0.0090(6) 0.0004(6) 0.0020(6)
C20 0.0114(6) 0.0222(6) 0.0170(6) 0.0037(5) 0.0002(5) 0.0009(5)
N1 0.0140(5) 0.0135(5) 0.0134(5) 0.0009(4) 0.0046(4) 0.0013(4)
N2 0.0131(5) 0.0184(5) 0.0127(5) 0.0011(4) 0.0032(4) 0.0007(4)
O1 0.0277(6) 0.0461(7) 0.0157(5) 0.0086(5) 0.0011(4) 0.0028(5)
P1 0.0361(12) 0.0203(8) 0.0380(9) -0.0032(6) 0.0169(9) -0.0087(7)
F1 0.0445(14) 0.0592(16) 0.0683(17) 0.0215(13) 0.0263(12) 0.0171(12)
F2 0.090(3) 0.0422(18) 0.0405(16) -0.0119(12) 0.0339(17) -0.0377(19)
F3 0.139(3) 0.0334(14) 0.117(3) 0.0178(16) 0.069(3) 0.0373(18)
F4 0.089(2) 0.0567(18) 0.0675(19) -0.0095(14) 0.0608(19) -0.0145(17)
F5 0.0352(19) 0.051(4) 0.088(3) -0.003(2) 0.0044(18) -0.009(2)
F6 0.099(3) 0.101(3) 0.0573(18) -0.0239(18) 0.0156(18) -0.070(2)
P2 0.0199(8) 0.0163(8) 0.0280(7) -0.0027(5) 0.0097(6) -0.0040(5)
F7 0.106(3) 0.054(2) 0.062(2) 0.0358(18) -0.033(2) -0.029(2)
F8 0.0386(13) 0.0266(11) 0.0293(11) -0.0094(8) 0.0089(10) -0.0132(9)
F9 0.0629(17) 0.0408(14) 0.0378(14) 0.0056(11) -0.0022(11) -0.0134(12)
F10 0.041(3) 0.0237(19) 0.048(2) -0.0118(14) 0.0183(18) -0.0187(19)
F11 0.0268(15) 0.058(2) 0.124(4) -0.049(3) 0.039(2) -0.0059(13)
F12 0.0397(14) 0.0728(19) 0.0711(19) -0.0324(15) 0.0339(13) -0.0131(13)
S1 0.01393(14) 0.01216(14) 0.01525(14) -0.00091(11) 0.00211(11) 0.00217(11)
Cl1 0.01556(14) 0.01591(14) 0.01971(14) 0.00709(11) 0.00611(11) 0.00425(11)
Rh1 0.01144(5) 0.01219(5) 0.01057(5) 0.00184(3) 0.00390(3) 0.00244(3)
C21 0.154(4) 0.028(3) 0.149(7) 0.007(2) 0.094(4) -0.003(3)
C22 0.0342(15) 0.0360(15) 0.077(5) 0.020(3) 0.011(3) -0.005(4)
O2 0.060(4) 0.0328(11) 0.056(3) 0.018(4) 0.023(3) 0.008(5)
C23 0.154(4) 0.028(3) 0.149(7) 0.007(2) 0.094(4) -0.003(3)

loop_
_atom_type_symbol
_atom_type_description
_atom_type_scat_dispersion_real
_atom_type_scat_dispersion_imag
_atom_type_scat_source
C C 0.0033 0.0016 'International Tables Vol C Tables 4.2.6.8 and 6.1.1.4'
H H 0 0 'International Tables Vol C Tables 4.2.6.8 and 6.1.1.4'
N N 0.0061 0.0033 'International Tables Vol C Tables 4.2.6.8 and 6.1.1.4'
O O 0.0106 0.006 'International Tables Vol C Tables 4.2.6.8 and 6.1.1.4'
F F 0.0171 0.0103 'International Tables Vol C Tables 4.2.6.8 and 6.1.1.4'
P P 0.1023 0.0942 'International Tables Vol C Tables 4.2.6.8 and 6.1.1.4'
S S 0.1246 0.1234 'International Tables Vol C Tables 4.2.6.8 and 6.1.1.4'
Cl Cl 0.1484 0.1585 'International Tables Vol C Tables 4.2.6.8 and 6.1.1.4'
Rh Rh -1.1178 0.9187 'International Tables Vol C Tables 4.2.6.8 and 6.1.1.4'

loop_
_geom_angle_atom_site_label_1
_geom_angle_atom_site_label_2
_geom_angle_atom_site_label_3
_geom_angle
_geom_angle_site_symmetry_1
_geom_angle_site_symmetry_3
_geom_angle_publ_flag
C5 C1 C2 108.80(12) . . ?
C5 C1 C6 125.69(16) . . ?
C2 C1 C6 125.52(16) . . ?
C5 C1 Rh1 69.63(8) . . ?
C2 C1 Rh1 69.62(8) . . ?
C6 C1 Rh1 126.67(10) . . ?
C1 C2 C3 107.19(13) . . ?
C1 C2 C7 127.15(15) . . ?
C3 C2 C7 125.57(15) . . ?
C1 C2 Rh1 71.63(8) . . ?
C3 C2 Rh1 70.64(7) . . ?
C7 C2 Rh1 125.62(10) . . ?
C4 C3 C2 108.75(12) . . ?
C4 C3 C8 126.92(14) . . ?
C2 C3 C8 124.28(15) . . ?
C4 C3 Rh1 70.46(7) . . ?
C2 C3 Rh1 70.25(7) . . ?
C8 C3 Rh1 127.00(10) . . ?
C3 C4 C5 107.56(13) . . ?
C3 C4 C9 125.80(14) . . ?
C5 C4 C9 126.54(15) . . ?
C3 C4 Rh1 70.88(8) . . ?
C5 C4 Rh1 70.14(7) . . ?
C9 C4 Rh1 127.26(10) . . ?
C1 C5 C4 107.60(13) . . ?
C1 C5 C10 127.16(15) . . ?
C4 C5 C10 125.14(16) . . ?
C1 C5 Rh1 71.84(8) . . ?
C4 C5 Rh1 70.31(7) . . ?
C10 C5 Rh1 126.14(11) . . ?
C1 C6 H6A 109.5 . . ?
C1 C6 H6B 109.5 . . ?
H6A C6 H6B 109.5 . . ?
C1 C6 H6C 109.5 . . ?
H6A C6 H6C 109.5 . . ?
H6B C6 H6C 109.5 . . ?
C2 C7 H7A 109.5 . . ?
C2 C7 H7B 109.5 . . ?
H7A C7 H7B 109.5 . . ?
C2 C7 H7C 109.5 . . ?
H7A C7 H7C 109.5 . . ?
H7B C7 H7C 109.5 . . ?
C3 C8 H8A 109.5 . . ?
C3 C8 H8B 109.5 . . ?
H8A C8 H8B 109.5 . . ?
C3 C8 H8C 109.5 . . ?
H8A C8 H8C 109.5 . . ?
H8B C8 H8C 109.5 . . ?
C4 C9 H9A 109.5 . . ?
C4 C9 H9B 109.5 . . ?
H9A C9 H9B 109.5 . . ?
C4 C9 H9C 109.5 . . ?
H9A C9 H9C 109.5 . . ?
H9B C9 H9C 109.5 . . ?
C5 C10 H10A 109.5 . . ?
C5 C10 H10B 109.5 . . ?
H10A C10 H10B 109.5 . . ?
C5 C10 H10C 109.5 . . ?
H10A C10 H10C 109.5 . . ?
H10B C10 H10C 109.5 . . ?
N1 C11 C12 122.40(12) . . ?
N1 C11 H11 118.8 . . ?
C12 C11 H11 118.8 . . ?
C11 C12 C13 119.16(12) . . ?
C11 C12 H12 120.4 . . ?
C13 C12 H12 120.4 . . ?
C12 C13 C14 118.78(12) . . ?
C12 C13 H13 120.6 . . ?
C14 C13 H13 120.6 . . ?
C15 C14 C13 118.79(12) . . ?
C15 C14 C16 119.48(11) . . ?
C13 C14 C16 121.70(11) . . ?
N1 C15 C14 122.05(11) . . ?
N1 C15 H15 119 . . ?
C14 C15 H15 119 . . ?
N2 C16 C14 118.48(11) . . ?
N2 C16 S1 122.40(10) . . ?
C14 C16 S1 119.09(9) . . ?
N2 C17 C18 107.99(13) . . ?
N2 C17 H17A 110.1 . . ?
C18 C17 H17A 110.1 . . ?
N2 C17 H17B 110.1 . . ?
C18 C17 H17B 110.1 . . ?
H17A C17 H17B 108.4 . . ?
O1 C18 C17 112.06(13) . . ?
O1 C18 H18A 109.2 . . ?
C17 C18 H18A 109.2 . . ?
O1 C18 H18B 109.2 . . ?
C17 C18 H18B 109.2 . . ?
H18A C18 H18B 107.9 . . ?
O1 C19 C20 111.50(13) . . ?
O1 C19 H19A 109.3 . . ?
C20 C19 H19A 109.3 . . ?
O1 C19 H19B 109.3 . . ?
C20 C19 H19B 109.3 . . ?
H19A C19 H19B 108 . . ?
N2 C20 C19 108.91(11) . . ?
N2 C20 H20A 109.9 . . ?
C19 C20 H20A 109.9 . . ?
N2 C20 H20B 109.9 . . ?
C19 C20 H20B 109.9 . . ?
H20A C20 H20B 108.3 . . ?
C15 N1 C11 118.82(11) . . ?
C15 N1 Rh1 120.73(9) . 2_655 ?
C11 N1 Rh1 120.22(9) . 2_655 ?
C16 N2 C17 123.78(11) . . ?
C16 N2 C20 125.04(11) . . ?
C17 N2 C20 111.17(11) . . ?
C19 O1 C18 110.28(11) . . ?
F3 P1 F6 89.2(3) . . ?
F3 P1 F1 178.8(3) . . ?
F6 P1 F1 90.2(2) . . ?
F3 P1 F2 89.6(2) . . ?
F6 P1 F2 90.8(2) . . ?
F1 P1 F2 89.4(2) . . ?
F3 P1 F4 90.4(2) . . ?
F6 P1 F4 91.0(2) . . ?
F1 P1 F4 90.6(2) . . ?
F2 P1 F4 178.2(3) . . ?
F3 P1 F5 91.2(4) . . ?
F6 P1 F5 179.4(4) . . ?
F1 P1 F5 89.4(3) . . ?
F2 P1 F5 88.8(4) . . ?
F4 P1 F5 89.4(4) . . ?
F7 P2 F12 90.3(3) . . ?
F7 P2 F9 178.8(3) . . ?
F12 P2 F9 88.55(19) . . ?
F7 P2 F11 93.7(3) . . ?
F12 P2 F11 175.8(3) . . ?
F9 P2 F11 87.4(3) . . ?
F7 P2 F10 89.6(3) . . ?
F12 P2 F10 90.7(3) . . ?
F9 P2 F10 90.7(3) . . ?
F11 P2 F10 90.5(3) . . ?
F7 P2 F8 89.7(2) . . ?
F12 P2 F8 91.00(19) . . ?
F9 P2 F8 89.96(18) . . ?
F11 P2 F8 87.8(2) . . ?
F10 P2 F8 178.2(3) . . ?
C16 S1 Rh1 106.51(4) . . ?
N1 Rh1 C5 156.97(5) 2_655 . ?
N1 Rh1 C4 118.15(5) 2_655 . ?
C5 Rh1 C4 39.55(5) . . ?
N1 Rh1 C2 102.75(5) 2_655 . ?
C5 Rh1 C2 65.58(6) . . ?
C4 Rh1 C2 65.62(5) . . ?
N1 Rh1 C3 92.88(5) 2_655 . ?
C5 Rh1 C3 65.34(5) . . ?
C4 Rh1 C3 38.67(5) . . ?
C2 Rh1 C3 39.11(5) . . ?
N1 Rh1 C1 139.58(5) 2_655 . ?
C5 Rh1 C1 38.52(6) . . ?
C4 Rh1 C1 64.99(5) . . ?
C2 Rh1 C1 38.75(6) . . ?
C3 Rh1 C1 64.61(5) . . ?
N1 Rh1 Cl1 90.34(3) 2_655 . ?
C5 Rh1 Cl1 111.48(4) . . ?
C4 Rh1 Cl1 150.98(4) . . ?
C2 Rh1 Cl1 104.82(4) . . ?
C3 Rh1 Cl1 143.42(4) . . ?
C1 Rh1 Cl1 90.15(4) . . ?
N1 Rh1 S1 90.39(3) 2_655 . ?
C5 Rh1 S1 95.52(4) . . ?
C4 Rh1 S1 92.26(4) . . ?
C2 Rh1 S1 157.62(4) . . ?
C3 Rh1 S1 123.41(4) . . ?
C1 Rh1 S1 129.93(5) . . ?
Cl1 Rh1 S1 92.968(12) . . ?
C22 C21 H21A 109.5 . . ?
C22 C21 H21B 109.5 . . ?
H21A C21 H21B 109.5 . . ?
C22 C21 H21C 109.5 . . ?
H21A C21 H21C 109.5 . . ?
H21B C21 H21C 109.5 . . ?
O2 C22 C23 120.0(11) . . ?
O2 C22 C21 122.3(12) . . ?
C23 C22 C21 117.7(4) . . ?
C22 C23 H23A 109.5 . . ?
C22 C23 H23B 109.5 . . ?
H23A C23 H23B 109.5 . . ?
C22 C23 H23C 109.5 . . ?
H23A C23 H23C 109.5 . . ?
H23B C23 H23C 109.5 . . ?

loop_
_geom_bond_atom_site_label_1
_geom_bond_atom_site_label_2
_geom_bond_distance
_geom_bond_site_symmetry_2
_geom_bond_publ_flag
C1 C5 1.423(2) . ?
C1 C2 1.432(2) . ?
C1 C6 1.494(2) . ?
C1 Rh1 2.1717(13) . ?
C2 C3 1.4379(19) . ?
C2 C7 1.496(2) . ?
C2 Rh1 2.1451(13) . ?
C3 C4 1.422(2) . ?
C3 C8 1.491(2) . ?
C3 Rh1 2.1504(13) . ?
C4 C5 1.451(2) . ?
C4 C9 1.495(2) . ?
C4 Rh1 2.1449(13) . ?
C5 C10 1.492(2) . ?
C5 Rh1 2.1426(13) . ?
C6 H6A 0.98 . ?
C6 H6B 0.98 . ?
C6 H6C 0.98 . ?
C7 H7A 0.98 . ?
C7 H7B 0.98 . ?
C7 H7C 0.98 . ?
C8 H8A 0.98 . ?
C8 H8B 0.98 . ?
C8 H8C 0.98 . ?
C9 H9A 0.98 . ?
C9 H9B 0.98 . ?
C9 H9C 0.98 . ?
C10 H10A 0.98 . ?
C10 H10B 0.98 . ?
C10 H10C 0.98 . ?
C11 N1 1.3432(17) . ?
C11 C12 1.3820(19) . ?
C11 H11 0.95 . ?
C12 C13 1.3834(19) . ?
C12 H12 0.95 . ?
C13 C14 1.3949(18) . ?
C13 H13 0.95 . ?
C14 C15 1.3911(17) . ?
C14 C16 1.4868(17) . ?
C15 N1 1.3426(16) . ?
C15 H15 0.95 . ?
C16 N2 1.3062(16) . ?
C16 S1 1.7207(13) . ?
C17 N2 1.4725(17) . ?
C17 C18 1.520(2) . ?
C17 H17A 0.99 . ?
C17 H17B 0.99 . ?
C18 O1 1.425(2) . ?
C18 H18A 0.99 . ?
C18 H18B 0.99 . ?
C19 O1 1.422(2) . ?
C19 C20 1.5169(19) . ?
C19 H19A 0.99 . ?
C19 H19B 0.99 . ?
C20 N2 1.4763(16) . ?
C20 H20A 0.99 . ?
C20 H20B 0.99 . ?
N1 Rh1 2.1243(11) 2_655 ?
P1 F3 1.568(4) . ?
P1 F6 1.576(4) . ?
P1 F1 1.580(3) . ?
P1 F2 1.584(4) . ?
P1 F4 1.595(4) . ?
P1 F5 1.602(8) . ?
P2 F7 1.568(4) . ?
P2 F12 1.579(3) . ?
P2 F9 1.591(3) . ?
P2 F11 1.592(4) . ?
P2 F10 1.595(6) . ?
P2 F8 1.601(3) . ?
S1 Rh1 2.4237(4) . ?
Cl1 Rh1 2.3936(3) . ?
Rh1 N1 2.1243(11) 2_655 ?
C21 C22 1.494(8) . ?
C21 H21A 0.98 . ?
C21 H21B 0.98 . ?
C21 H21C 0.98 . ?
C22 O2 1.200(5) . ?
C22 C23 1.474(10) . ?
C23 H23A 0.98 . ?
C23 H23B 0.98 . ?
C23 H23C 0.98 . ?
